data_4026698
loop_
_publ_author_name
'Chengtang Du'
'Fulong Li'
'Xuefeng Zhang'
'Wenxiang Hu'
'Qizheng Yao'
'Ao Zhang'

_publ_section_title
;
 Lewis Acid Catalyzed Cyclization of Glycals/2-Deoxy-d-ribose with
 Arylamines: Additional Findings on Product Structure and Reaction
 Diastereoselectivity
;
_journal_name_full 'Journal of Organic Chemistry'
_journal_page_first 8833
_journal_page_last 8839
_journal_paper_doi 10.1021/jo2015483
_journal_volume 76
_journal_year 2011
_chemical_absolute_configuration ad
_chemical_formula_sum 'C11 H13 N O2'
_chemical_formula_weight 191.22
_chemical_name_systematic
; 
 ? 
;
_space_group_IT_number 4
_symmetry_cell_setting monoclinic
_symmetry_space_group_name_Hall 'P 2yb'
_symmetry_space_group_name_H-M 'P 1 21 1'
_atom_sites_solution_hydrogens geom
_atom_sites_solution_primary direct
_atom_sites_solution_secondary difmap
_audit_creation_method SHELXL-97
_cell_angle_alpha 90.00
_cell_angle_beta 117.733(2)
_cell_angle_gamma 90.00
_cell_formula_units_Z 4
_cell_length_a 12.9125(15)
_cell_length_b 6.3682(8)
_cell_length_c 13.7532(17)
_cell_measurement_reflns_used 2438
_cell_measurement_temperature 293(2)
_cell_measurement_theta_max 25.23
_cell_measurement_theta_min 2.96
_cell_volume 1001.0(2)
_computing_cell_refinement 'Bruker SMART'
_computing_data_collection 'Bruker SMART'
_computing_data_reduction 'Bruker SHELXTL'
_computing_molecular_graphics 'Bruker SHELXTL'
_computing_publication_material 'Bruker SHELXTL'
_computing_structure_refinement 'SHELXL-97 (Sheldrick, 1997)'
_computing_structure_solution 'SHELXS-97 (Sheldrick, 1990)'
_diffrn_ambient_temperature 293(2)
_diffrn_measured_fraction_theta_full 0.994
_diffrn_measured_fraction_theta_max 0.994
_diffrn_measurement_device_type 'CCD area detector'
_diffrn_measurement_method 'phi and omega scans'
_diffrn_radiation_monochromator graphite
_diffrn_radiation_source 'fine-focus sealed tube'
_diffrn_radiation_type MoK\a
_diffrn_radiation_wavelength 0.71073
_diffrn_reflns_av_R_equivalents 0.0158
_diffrn_reflns_av_sigmaI/netI 0.0288
_diffrn_reflns_limit_h_max 15
_diffrn_reflns_limit_h_min -14
_diffrn_reflns_limit_k_max 7
_diffrn_reflns_limit_k_min -7
_diffrn_reflns_limit_l_max 11
_diffrn_reflns_limit_l_min -16
_diffrn_reflns_number 5464
_diffrn_reflns_theta_full 26.00
_diffrn_reflns_theta_max 26.00
_diffrn_reflns_theta_min 1.67
_exptl_absorpt_coefficient_mu 0.088
_exptl_absorpt_correction_T_max 1.000000
_exptl_absorpt_correction_T_min 0.791669
_exptl_absorpt_correction_type multi-scan
_exptl_absorpt_process_details sadabs
_exptl_crystal_colour colorless
_exptl_crystal_density_diffrn 1.269
_exptl_crystal_description plate
_exptl_crystal_F_000 408
_exptl_crystal_size_max 0.357
_exptl_crystal_size_mid 0.111
_exptl_crystal_size_min 0.097
_refine_diff_density_max 0.179
_refine_diff_density_min -0.173
_refine_diff_density_rms 0.031
_refine_ls_abs_structure_details 'Flack H D (1983), Acta Cryst. A39, 876-881'
_refine_ls_abs_structure_Flack -0.4(9)
_refine_ls_extinction_method none
_refine_ls_goodness_of_fit_ref 1.090
_refine_ls_hydrogen_treatment constr
_refine_ls_matrix_type full
_refine_ls_number_parameters 255
_refine_ls_number_reflns 3670
_refine_ls_number_restraints 1
_refine_ls_restrained_S_all 1.089
_refine_ls_R_factor_all 0.0432
_refine_ls_R_factor_gt 0.0402
_refine_ls_shift/su_max 0.000
_refine_ls_shift/su_mean 0.000
_refine_ls_structure_factor_coef Fsqd
_refine_ls_weighting_details 'calc w=1/[\s^2^(Fo^2^)+(0.0589P)^2^+0.0382P] where P=(Fo^2^+2Fc^2^)/3'
_refine_ls_weighting_scheme calc
_refine_ls_wR_factor_gt 0.1028
_refine_ls_wR_factor_ref 0.1055
_reflns_number_gt 3421
_reflns_number_total 3670
_reflns_threshold_expression >2sigma(I)
_cod_data_source_file jo2015483_si_002.cif
_cod_data_source_block cd21188
_cod_database_code 4026698

loop_
_symmetry_equiv_pos_as_xyz
'x, y, z'
'-x, y+1/2, -z'

loop_
_atom_site_label
_atom_site_type_symbol
_atom_site_fract_x
_atom_site_fract_y
_atom_site_fract_z
_atom_site_U_iso_or_equiv
_atom_site_adp_type
_atom_site_occupancy
_atom_site_symmetry_multiplicity
_atom_site_calc_flag
_atom_site_refinement_flags
N1 N 0.44844(14) 0.4379(3) 0.69659(14) 0.0490(4) Uani 1 1 d .
H1A H 0.4530 0.5653 0.7191 0.059 Uiso 1 1 calc R
N2 N 0.84577(15) 0.6935(3) 0.10037(13) 0.0563(4) Uani 1 1 d .
H2B H 0.8209 0.8207 0.0927 0.068 Uiso 1 1 calc R
O1 O 0.44173(13) -0.10377(18) 0.71101(11) 0.0565(4) Uani 1 1 d .
O2 O 0.40421(12) 0.3182(2) 0.87296(11) 0.0504(3) Uani 1 1 d .
H2 H 0.3985 0.2554 0.9223 0.076 Uiso 1 1 calc R
O3 O 0.82797(12) 0.1516(2) 0.09086(12) 0.0550(4) Uani 1 1 d .
O4 O 0.60915(11) 0.5665(2) -0.03434(11) 0.0534(3) Uani 1 1 d .
H4 H 0.5470 0.5036 -0.0678 0.080 Uiso 1 1 calc R
C1 C 0.46503(16) 0.0199(3) 0.80521(15) 0.0448(4) Uani 1 1 d .
H1C H 0.5399 0.0897 0.8302 0.054 Uiso 1 1 calc R
H1D H 0.4702 -0.0711 0.8638 0.054 Uiso 1 1 calc R
C2 C 0.37089(15) 0.1828(3) 0.78106(14) 0.0429(4) Uani 1 1 d .
H2A H 0.2983 0.1108 0.7674 0.051 Uiso 1 1 calc R
C3 C 0.34866(15) 0.3123(3) 0.67984(15) 0.0453(4) Uani 1 1 d .
H3 H 0.2814 0.4047 0.6615 0.054 Uiso 1 1 calc R
C4 C 0.31995(17) 0.1606(4) 0.58525(16) 0.0568(5) Uani 1 1 d .
H4A H 0.2525 0.0757 0.5727 0.068 Uiso 1 1 calc R
H4B H 0.3025 0.2373 0.5184 0.068 Uiso 1 1 calc R
C5 C 0.42647(19) 0.0228(3) 0.61736(16) 0.0542(5) Uani 1 1 d .
H5 H 0.4118 -0.0713 0.5559 0.065 Uiso 1 1 calc R
C6 C 0.53122(17) 0.1534(3) 0.64066(15) 0.0494(5) Uani 1 1 d .
C7 C 0.6239(2) 0.0786(5) 0.6262(2) 0.0756(7) Uani 1 1 d .
H7 H 0.6210 -0.0576 0.6007 0.091 Uiso 1 1 calc R
C8 C 0.7202(3) 0.2019(6) 0.6488(3) 0.0944(11) Uani 1 1 d .
H8 H 0.7826 0.1484 0.6405 0.113 Uiso 1 1 calc R
C9 C 0.7229(2) 0.4050(6) 0.6840(2) 0.0835(9) Uani 1 1 d .
H9 H 0.7874 0.4892 0.6989 0.100 Uiso 1 1 calc R
C10 C 0.63244(19) 0.4843(4) 0.69707(16) 0.0599(6) Uani 1 1 d .
H10 H 0.6349 0.6230 0.7192 0.072 Uiso 1 1 calc R
C11 C 0.53617(16) 0.3598(3) 0.67764(13) 0.0425(4) Uani 1 1 d .
C12 C 0.72759(17) 0.2736(3) 0.06801(16) 0.0467(4) Uani 1 1 d .
H12A H 0.7390 0.3458 0.1344 0.056 Uiso 1 1 calc R
H12B H 0.6605 0.1815 0.0456 0.056 Uiso 1 1 calc R
C13 C 0.70280(16) 0.4335(3) -0.02160(14) 0.0458(4) Uani 1 1 d .
H13 H 0.6801 0.3586 -0.0908 0.055 Uiso 1 1 calc R
C14 C 0.81079(18) 0.5639(3) 0.00378(15) 0.0515(5) Uani 1 1 d .
H14 H 0.7948 0.6544 -0.0593 0.062 Uiso 1 1 calc R
C15 C 0.9103(2) 0.4146(4) 0.02181(18) 0.0608(5) Uani 1 1 d .
H15A H 0.8892 0.3284 -0.0428 0.073 Uiso 1 1 calc R
H15B H 0.9805 0.4929 0.0366 0.073 Uiso 1 1 calc R
C16 C 0.93056(17) 0.2789(3) 0.11943(17) 0.0525(5) Uani 1 1 d .
H16 H 0.9968 0.1854 0.1352 0.063 Uiso 1 1 calc R
C17 C 0.96055(15) 0.4134(3) 0.21873(15) 0.0455(4) Uani 1 1 d .
C18 C 1.02986(16) 0.3418(4) 0.32462(17) 0.0561(5) Uani 1 1 d .
H18 H 1.0582 0.2049 0.3352 0.067 Uiso 1 1 calc R
C19 C 1.05775(18) 0.4674(5) 0.41418(18) 0.0666(7) Uani 1 1 d .
H19 H 1.1040 0.4163 0.4847 0.080 Uiso 1 1 calc R
C20 C 1.01636(17) 0.6709(5) 0.39845(18) 0.0652(6) Uani 1 1 d .
H20 H 1.0357 0.7578 0.4588 0.078 Uiso 1 1 calc R
C21 C 0.94695(16) 0.7461(3) 0.29461(17) 0.0553(5) Uani 1 1 d .
H21 H 0.9196 0.8835 0.2853 0.066 Uiso 1 1 calc R
C22 C 0.91720(15) 0.6195(3) 0.20349(15) 0.0432(4) Uani 1 1 d .

loop_
_atom_site_aniso_label
_atom_site_aniso_U_11
_atom_site_aniso_U_22
_atom_site_aniso_U_33
_atom_site_aniso_U_23
_atom_site_aniso_U_13
_atom_site_aniso_U_12
N1 0.0642(10) 0.0269(7) 0.0663(10) -0.0009(7) 0.0389(8) 0.0011(8)
N2 0.0644(10) 0.0260(8) 0.0606(10) 0.0025(7) 0.0139(8) 0.0022(8)
O1 0.0863(10) 0.0263(7) 0.0585(8) -0.0031(6) 0.0352(7) -0.0008(6)
O2 0.0635(8) 0.0416(7) 0.0543(8) -0.0033(6) 0.0343(6) -0.0008(6)
O3 0.0599(8) 0.0242(7) 0.0719(9) 0.0002(6) 0.0231(6) 0.0038(6)
O4 0.0548(8) 0.0423(7) 0.0488(7) -0.0025(6) 0.0120(6) 0.0073(6)
C1 0.0561(10) 0.0314(9) 0.0462(10) 0.0024(8) 0.0234(8) -0.0001(8)
C2 0.0431(9) 0.0358(9) 0.0503(10) -0.0017(8) 0.0221(8) -0.0041(8)
C3 0.0430(9) 0.0381(10) 0.0511(10) 0.0062(8) 0.0189(8) 0.0084(8)
C4 0.0557(11) 0.0558(13) 0.0467(10) -0.0009(10) 0.0136(8) -0.0074(10)
C5 0.0804(14) 0.0349(10) 0.0457(10) -0.0085(8) 0.0279(10) -0.0012(10)
C6 0.0638(11) 0.0443(11) 0.0463(10) 0.0083(9) 0.0308(9) 0.0155(10)
C7 0.1059(19) 0.0684(15) 0.0794(15) 0.0199(13) 0.0657(14) 0.0357(15)
C8 0.0874(19) 0.123(3) 0.109(2) 0.049(2) 0.0752(18) 0.042(2)
C9 0.0626(14) 0.114(3) 0.0809(16) 0.0342(17) 0.0397(12) 0.0014(15)
C10 0.0667(12) 0.0635(14) 0.0498(11) 0.0090(10) 0.0275(10) -0.0113(11)
C11 0.0504(10) 0.0421(10) 0.0373(8) 0.0079(8) 0.0222(7) 0.0050(8)
C12 0.0534(10) 0.0300(9) 0.0507(10) -0.0001(8) 0.0192(8) -0.0039(8)
C13 0.0565(10) 0.0323(9) 0.0405(9) -0.0032(8) 0.0159(8) 0.0010(9)
C14 0.0661(12) 0.0380(10) 0.0480(10) 0.0082(9) 0.0247(9) -0.0020(9)
C15 0.0680(13) 0.0619(14) 0.0628(12) -0.0020(11) 0.0391(11) -0.0021(11)
C16 0.0541(10) 0.0370(10) 0.0681(12) -0.0003(9) 0.0298(10) 0.0115(9)
C17 0.0423(9) 0.0383(10) 0.0561(11) 0.0049(9) 0.0230(8) 0.0010(8)
C18 0.0410(10) 0.0527(12) 0.0683(13) 0.0161(11) 0.0201(9) 0.0059(9)
C19 0.0467(10) 0.097(2) 0.0487(12) 0.0121(12) 0.0160(9) -0.0016(12)
C20 0.0480(10) 0.0887(18) 0.0572(12) -0.0189(13) 0.0231(9) -0.0061(12)
C21 0.0449(9) 0.0506(12) 0.0679(13) -0.0139(10) 0.0241(9) -0.0049(9)
C22 0.0367(8) 0.0356(10) 0.0535(11) -0.0015(7) 0.0179(7) -0.0032(7)

loop_
_atom_type_symbol
_atom_type_description
_atom_type_scat_dispersion_real
_atom_type_scat_dispersion_imag
_atom_type_scat_source
C C 0.0033 0.0016 'International Tables Vol C Tables 4.2.6.8 and 6.1.1.4'
H H 0.0000 0.0000 'International Tables Vol C Tables 4.2.6.8 and 6.1.1.4'
N N 0.0061 0.0033 'International Tables Vol C Tables 4.2.6.8 and 6.1.1.4'
O O 0.0106 0.0060 'International Tables Vol C Tables 4.2.6.8 and 6.1.1.4'

loop_
_geom_angle_atom_site_label_1
_geom_angle_atom_site_label_2
_geom_angle_atom_site_label_3
_geom_angle
C11 N1 C3 121.68(16)
C11 N1 H1A 119.2
C3 N1 H1A 119.2
C22 N2 C14 121.91(16)
C22 N2 H2B 119.0
C14 N2 H2B 119.0
C1 O1 C5 112.58(14)
C2 O2 H2 109.5
C12 O3 C16 112.46(14)
C13 O4 H4 109.5
O1 C1 C2 111.82(14)
O1 C1 H1C 109.3
C2 C1 H1C 109.3
O1 C1 H1D 109.3
C2 C1 H1D 109.3
H1C C1 H1D 107.9
O2 C2 C1 109.94(14)
O2 C2 C3 109.52(15)
C1 C2 C3 111.20(14)
O2 C2 H2A 108.7
C1 C2 H2A 108.7
C3 C2 H2A 108.7
N1 C3 C4 109.46(15)
N1 C3 C2 112.31(14)
C4 C3 C2 107.74(16)
N1 C3 H3 109.1
C4 C3 H3 109.1
C2 C3 H3 109.1
C5 C4 C3 106.98(15)
C5 C4 H4A 110.3
C3 C4 H4A 110.3
C5 C4 H4B 110.3
C3 C4 H4B 110.3
H4A C4 H4B 108.6
O1 C5 C6 112.57(16)
O1 C5 C4 108.07(17)
C6 C5 C4 110.45(18)
O1 C5 H5 108.6
C6 C5 H5 108.6
C4 C5 H5 108.6
C7 C6 C11 118.6(2)
C7 C6 C5 122.4(2)
C11 C6 C5 119.06(16)
C8 C7 C6 121.4(3)
C8 C7 H7 119.3
C6 C7 H7 119.3
C9 C8 C7 119.1(2)
C9 C8 H8 120.4
C7 C8 H8 120.4
C10 C9 C8 120.9(3)
C10 C9 H9 119.5
C8 C9 H9 119.5
C9 C10 C11 120.6(3)
C9 C10 H10 119.7
C11 C10 H10 119.7
N1 C11 C10 120.04(18)
N1 C11 C6 120.58(17)
C10 C11 C6 119.37(18)
O3 C12 C13 112.02(16)
O3 C12 H12A 109.2
C13 C12 H12A 109.2
O3 C12 H12B 109.2
C13 C12 H12B 109.2
H12A C12 H12B 107.9
O4 C13 C12 110.32(15)
O4 C13 C14 109.94(15)
C12 C13 C14 110.94(15)
O4 C13 H13 108.5
C12 C13 H13 108.5
C14 C13 H13 108.5
N2 C14 C13 112.60(16)
N2 C14 C15 109.11(16)
C13 C14 C15 108.11(17)
N2 C14 H14 109.0
C13 C14 H14 109.0
C15 C14 H14 109.0
C16 C15 C14 106.58(15)
C16 C15 H15A 110.4
C14 C15 H15A 110.4
C16 C15 H15B 110.4
C14 C15 H15B 110.4
H15A C15 H15B 108.6
O3 C16 C17 112.55(15)
O3 C16 C15 108.75(16)
C17 C16 C15 110.23(17)
O3 C16 H16 108.4
C17 C16 H16 108.4
C15 C16 H16 108.4
C18 C17 C22 118.85(18)
C18 C17 C16 122.38(18)
C22 C17 C16 118.77(16)
C19 C18 C17 121.6(2)
C19 C18 H18 119.2
C17 C18 H18 119.2
C18 C19 C20 119.2(2)
C18 C19 H19 120.4
C20 C19 H19 120.4
C21 C20 C19 120.6(2)
C21 C20 H20 119.7
C19 C20 H20 119.7
C20 C21 C22 120.7(2)
C20 C21 H21 119.6
C22 C21 H21 119.6
N2 C22 C21 120.51(17)
N2 C22 C17 120.45(17)
C21 C22 C17 119.04(17)

loop_
_geom_bond_atom_site_label_1
_geom_bond_atom_site_label_2
_geom_bond_distance
N1 C11 1.369(2)
N1 C3 1.441(2)
N1 H1A 0.8600
N2 C22 1.366(2)
N2 C14 1.446(3)
N2 H2B 0.8600
O1 C1 1.423(2)
O1 C5 1.453(2)
O2 C2 1.421(2)
O2 H2 0.8200
O3 C12 1.415(2)
O3 C16 1.443(2)
O4 C13 1.419(2)
O4 H4 0.8200
C1 C2 1.513(3)
C1 H1C 0.9700
C1 H1D 0.9700
C2 C3 1.526(3)
C2 H2A 0.9800
C3 C4 1.521(3)
C3 H3 0.9800
C4 C5 1.514(3)
C4 H4A 0.9700
C4 H4B 0.9700
C5 C6 1.490(3)
C5 H5 0.9800
C6 C7 1.385(3)
C6 C11 1.400(3)
C7 C8 1.379(4)
C7 H7 0.9300
C8 C9 1.375(5)
C8 H8 0.9300
C9 C10 1.359(4)
C9 H9 0.9300
C10 C11 1.391(3)
C10 H10 0.9300
C12 C13 1.514(3)
C12 H12A 0.9700
C12 H12B 0.9700
C13 C14 1.518(3)
C13 H13 0.9800
C14 C15 1.523(3)
C14 H14 0.9800
C15 C16 1.514(3)
C15 H15A 0.9700
C15 H15B 0.9700
C16 C17 1.502(3)
C16 H16 0.9800
C17 C18 1.384(3)
C17 C22 1.404(3)
C18 C19 1.369(3)
C18 H18 0.9300
C19 C20 1.380(4)
C19 H19 0.9300
C20 C21 1.371(3)
C20 H20 0.9300
C21 C22 1.385(3)
C21 H21 0.9300

loop_
_geom_hbond_atom_site_label_D
_geom_hbond_atom_site_label_H
_geom_hbond_atom_site_label_A
_geom_hbond_distance_DH
_geom_hbond_distance_HA
_geom_hbond_distance_DA
_geom_hbond_angle_DHA
_geom_hbond_site_symmetry_A
N1 H1A O1 0.86 2.11 2.929(2) 158.5 1_565
O2 H2 O4 0.82 1.99 2.8075(19) 171.9 2_646
O4 H4 O2 0.82 2.01 2.826(2) 170.3 1_554

loop_
_geom_torsion_atom_site_label_1
_geom_torsion_atom_site_label_2
_geom_torsion_atom_site_label_3
_geom_torsion_atom_site_label_4
_geom_torsion
C5 O1 C1 C2 55.8(2)
O1 C1 C2 O2 -173.18(14)
O1 C1 C2 C3 -51.7(2)
C11 N1 C3 C4 -32.8(2)
C11 N1 C3 C2 86.9(2)
O2 C2 C3 N1 56.30(19)
C1 C2 C3 N1 -65.4(2)
O2 C2 C3 C4 176.91(14)
C1 C2 C3 C4 55.20(19)
N1 C3 C4 C5 60.4(2)
C2 C3 C4 C5 -62.0(2)
C1 O1 C5 C6 59.1(2)
C1 O1 C5 C4 -63.2(2)
C3 C4 C5 O1 65.6(2)
C3 C4 C5 C6 -57.9(2)
O1 C5 C6 C7 87.2(2)
C4 C5 C6 C7 -151.95(19)
O1 C5 C6 C11 -93.4(2)
C4 C5 C6 C11 27.5(2)
C11 C6 C7 C8 0.9(3)
C5 C6 C7 C8 -179.7(2)
C6 C7 C8 C9 -1.6(4)
C7 C8 C9 C10 0.4(4)
C8 C9 C10 C11 1.5(4)
C3 N1 C11 C10 -178.56(16)
C3 N1 C11 C6 0.2(3)
C9 C10 C11 N1 176.61(19)
C9 C10 C11 C6 -2.2(3)
C7 C6 C11 N1 -177.81(18)
C5 C6 C11 N1 2.7(2)
C7 C6 C11 C10 1.0(3)
C5 C6 C11 C10 -178.49(17)
C16 O3 C12 C13 55.9(2)
O3 C12 C13 O4 -174.07(14)
O3 C12 C13 C14 -52.0(2)
C22 N2 C14 C13 86.4(2)
C22 N2 C14 C15 -33.6(2)
O4 C13 C14 N2 56.9(2)
C12 C13 C14 N2 -65.4(2)
O4 C13 C14 C15 177.50(15)
C12 C13 C14 C15 55.2(2)
N2 C14 C15 C16 61.4(2)
C13 C14 C15 C16 -61.4(2)
C12 O3 C16 C17 59.3(2)
C12 O3 C16 C15 -63.1(2)
C14 C15 C16 O3 65.0(2)
C14 C15 C16 C17 -58.8(2)
O3 C16 C17 C18 86.9(2)
C15 C16 C17 C18 -151.47(17)
O3 C16 C17 C22 -93.4(2)
C15 C16 C17 C22 28.2(2)
C22 C17 C18 C19 -0.6(3)
C16 C17 C18 C19 179.04(18)
C17 C18 C19 C20 -0.4(3)
C18 C19 C20 C21 0.8(3)
C19 C20 C21 C22 -0.1(3)
C14 N2 C22 C21 -178.50(17)
C14 N2 C22 C17 0.8(3)
C20 C21 C22 N2 178.44(18)
C20 C21 C22 C17 -0.9(3)
C18 C17 C22 N2 -178.09(16)
C16 C17 C22 N2 2.3(3)
C18 C17 C22 C21 1.2(3)
C16 C17 C22 C21 -178.41(17)
